data_7037750
loop_
_publ_author_name
'Yue, Qi'
'Wang, Na-Na'
'Guo, Shao-Yun'
'Liang, Lu-Lu'
'Gao, En-Qing'

_publ_section_title
;
 Homochiral and heterochiral Mn(ii) coordination frameworks: spontaneous
 resolution dependent on dipyridyl ligands.
;
_journal_issue 4
_journal_name_full 'Dalton transactions (Cambridge, England : 2003)'
_journal_page_first 1335
_journal_page_last 1338
_journal_paper_doi 10.1039/c5dt04385a
_journal_volume 45
_journal_year 2016
_chemical_formula_sum 'C22 H24 Mn2 N O14'
_chemical_formula_weight 636.30
_chemical_name_systematic
;
 ?
;
_space_group_crystal_system monoclinic
_space_group_IT_number 14
_space_group_name_Hall '-P 2yn'
_space_group_name_H-M_alt 'P 1 21/n 1'
_symmetry_space_group_name_Hall '-P 2yn'
_symmetry_space_group_name_H-M 'P 1 21/n 1'
_atom_sites_solution_hydrogens mixed
_audit_creation_method SHELXL-2014
_audit_update_record
;
2015-12-17 deposited with the CCDC.
2015-12-22 downloaded from the CCDC.
;
_cell_angle_alpha 90
_cell_angle_beta 91.0040(10)
_cell_angle_gamma 90
_cell_formula_units_Z 4
_cell_length_a 8.0116(4)
_cell_length_b 10.7378(5)
_cell_length_c 30.3601(15)
_cell_measurement_reflns_used 9928
_cell_measurement_temperature 296(2)
_cell_measurement_theta_max 27.92
_cell_measurement_theta_min 2.32
_cell_volume 2611.4(2)
_computing_cell_refinement 'Bruker SMART'
_computing_data_collection 'Bruker SMART'
_computing_data_reduction 'Bruker SAINT'
_computing_molecular_graphics 'Brucker SHELXTL'
_computing_publication_material 'Brucker SHELXTL'
_computing_structure_refinement 'SHELXL-2014 (Sheldrick, 2014)'
_computing_structure_solution 'Brucker SHELXTL'
_diffrn_ambient_temperature 296(2)
_diffrn_measured_fraction_theta_full 0.997
_diffrn_measured_fraction_theta_max 0.966
_diffrn_measurement_device_type 'CCD area detector'
_diffrn_measurement_method 'phi and omega scans'
_diffrn_radiation_monochromator graphite
_diffrn_radiation_source 'fine-focus sealed tube'
_diffrn_radiation_type MoK\a
_diffrn_radiation_wavelength 0.71073
_diffrn_reflns_av_R_equivalents 0.0461
_diffrn_reflns_av_unetI/netI 0.0351
_diffrn_reflns_laue_measured_fraction_full 0.997
_diffrn_reflns_laue_measured_fraction_max 0.966
_diffrn_reflns_limit_h_max 10
_diffrn_reflns_limit_h_min -10
_diffrn_reflns_limit_k_max 14
_diffrn_reflns_limit_k_min -14
_diffrn_reflns_limit_l_max 38
_diffrn_reflns_limit_l_min -40
_diffrn_reflns_number 34862
_diffrn_reflns_point_group_measured_fraction_full 0.997
_diffrn_reflns_point_group_measured_fraction_max 0.966
_diffrn_reflns_theta_full 25.242
_diffrn_reflns_theta_max 28.363
_diffrn_reflns_theta_min 2.012
_exptl_absorpt_coefficient_mu 1.039
_exptl_absorpt_correction_T_max 0.7457
_exptl_absorpt_correction_T_min 0.6586
_exptl_absorpt_correction_type multi-scan
_exptl_absorpt_process_details SADABS
_exptl_crystal_colour colorless
_exptl_crystal_density_diffrn 1.618
_exptl_crystal_description block
_exptl_crystal_F_000 1300
_exptl_crystal_size_max 0.29
_exptl_crystal_size_mid 0.25
_exptl_crystal_size_min 0.20
_refine_diff_density_max 1.095
_refine_diff_density_min -0.594
_refine_diff_density_rms 0.098
_refine_ls_extinction_method none
_refine_ls_goodness_of_fit_ref 1.157
_refine_ls_hydrogen_treatment mixed
_refine_ls_matrix_type full
_refine_ls_number_parameters 396
_refine_ls_number_reflns 6315
_refine_ls_number_restraints 12
_refine_ls_restrained_S_all 1.156
_refine_ls_R_factor_all 0.0686
_refine_ls_R_factor_gt 0.0594
_refine_ls_shift/su_max 0.001
_refine_ls_shift/su_mean 0.000
_refine_ls_structure_factor_coef Fsqd
_refine_ls_weighting_details 'w=1/[\s^2^(Fo^2^)+(0.0411P)^2^+8.8614P] where P=(Fo^2^+2Fc^2^)/3'
_refine_ls_weighting_scheme calc
_refine_ls_wR_factor_gt 0.1408
_refine_ls_wR_factor_ref 0.1447
_reflns_Friedel_coverage 0.000
_reflns_number_gt 5458
_reflns_number_total 6315
_reflns_threshold_expression 'I > 2\s(I)'
_cod_data_source_file c5dt04385a2.cif
_cod_data_source_block 3
_cod_depositor_comments 'Adding full bibliography for 7037748--7037750.cif.'
_cod_database_code 7037750
_shelx_space_group_comment
;
The symmetry employed for this shelxl refinement is uniquely defined
by the following loop, which should always be used as a source of
symmetry information in preference to the above space-group names.
They are only intended as comments.
;
_shelxl_version_number 2014-3

loop_
_space_group_symop_operation_xyz
'x, y, z'
'-x+1/2, y+1/2, -z+1/2'
'-x, -y, -z'
'x-1/2, -y-1/2, z-1/2'

loop_
_atom_site_label
_atom_site_type_symbol
_atom_site_fract_x
_atom_site_fract_y
_atom_site_fract_z
_atom_site_U_iso_or_equiv
_atom_site_adp_type
_atom_site_occupancy
_atom_site_site_symmetry_order
_atom_site_calc_flag
_atom_site_refinement_flags_posn
_atom_site_refinement_flags_adp
_atom_site_refinement_flags_occupancy
Mn1 Mn 0.52942(7) 1.44392(5) 0.16450(2) 0.02078(14) Uani 1 1 d . . .
Mn2 Mn 0.49062(7) 1.17659(5) 0.28563(2) 0.02102(14) Uani 1 1 d . . .
O1 O 0.2748(3) 1.4941(2) 0.14654(9) 0.0267(6) Uani 1 1 d . . .
O2 O 0.0555(3) 1.4789(2) 0.19017(9) 0.0300(6) Uani 1 1 d . . .
O3 O 0.3926(3) 1.3000(2) 0.20820(9) 0.0288(6) Uani 1 1 d . . .
O4 O 0.3008(3) 1.1236(2) 0.23556(9) 0.0279(6) Uani 1 1 d . . .
O5 O -0.2980(4) 0.9620(3) 0.17502(9) 0.0314(6) Uani 1 1 d . . .
O6 O -0.0767(4) 0.8667(2) 0.20466(8) 0.0263(6) Uani 1 1 d . . .
O7 O -0.2165(4) 0.6379(3) 0.17470(9) 0.0353(7) Uani 1 1 d . . .
O8 O -0.3836(4) 0.5877(3) 0.11949(10) 0.0365(7) Uani 1 1 d . . .
O9 O 0.5017(3) 1.5386(2) 0.22997(9) 0.0251(5) Uani 1 1 d D . .
H9A H 0.413(4) 1.577(4) 0.2352(16) 0.044(15) Uiso 1 1 d D . .
H9B H 0.517(8) 1.482(5) 0.2493(19) 0.11(3) Uiso 1 1 d D . .
O10 O 0.7459(3) 1.3616(3) 0.19383(10) 0.0309(6) Uani 1 1 d D . .
H10B H 0.840(4) 1.399(4) 0.1955(16) 0.039(13) Uiso 1 1 d D . .
H10A H 0.742(8) 1.303(4) 0.2124(15) 0.063(18) Uiso 1 1 d D . .
O11 O 0.2931(4) 1.2312(3) 0.33030(11) 0.0337(7) Uani 1 1 d D . .
H11A H 0.248(6) 1.163(3) 0.3356(16) 0.035(13) Uiso 1 1 d D . .
H11B H 0.215(5) 1.267(4) 0.3169(15) 0.038(14) Uiso 1 1 d D . .
O12 O 0.6932(3) 1.1363(3) 0.23824(9) 0.0269(6) Uani 1 1 d D . .
H12A H 0.691(6) 1.075(3) 0.2203(13) 0.036(13) Uiso 1 1 d D . .
H12B H 0.784(4) 1.126(4) 0.2522(13) 0.029(12) Uiso 1 1 d D . .
O13 O 0.184(3) 0.541(3) 0.0040(7) 0.127(3) Uani 0.294(8) 1 d . . P
O14 O 0.3555(12) 0.7173(11) 0.0690(3) 0.127(3) Uani 0.706(8) 1 d . . P
O15 O 0.4364(6) 0.8506(4) 0.21974(16) 0.0684(13) Uani 1 1 d D . .
H15B H 0.379(7) 0.911(4) 0.229(2) 0.10(3) Uiso 1 1 d D . .
H15C H 0.519(5) 0.881(5) 0.2063(18) 0.061(18) Uiso 1 1 d D . .
N1 N 0.5268(4) 1.3048(3) 0.10891(11) 0.0299(7) Uani 1 1 d . . .
C1 C 0.1552(4) 1.4350(3) 0.16276(12) 0.0212(7) Uani 1 1 d . . .
C2 C 0.1188(4) 1.3044(3) 0.14627(12) 0.0206(7) Uani 1 1 d . . .
C3 C 0.1744(4) 1.1979(3) 0.16848(11) 0.0208(7) Uani 1 1 d . . .
C4 C 0.2966(4) 1.2082(3) 0.20637(11) 0.0207(7) Uani 1 1 d . . .
C5 C 0.1225(4) 1.0804(3) 0.15410(12) 0.0220(7) Uani 1 1 d . . .
H5A H 0.1568 1.0099 0.1696 0.026 Uiso 1 1 calc R U .
C6 C 0.0193(5) 1.0674(3) 0.11660(11) 0.0210(7) Uani 1 1 d . . .
C7 C -0.0306(5) 1.1750(3) 0.09429(12) 0.0271(8) Uani 1 1 d . . .
H7A H -0.0965 1.1681 0.0689 0.033 Uiso 1 1 calc R U .
C8 C 0.0163(5) 1.2923(3) 0.10926(12) 0.0271(8) Uani 1 1 d . . .
H8A H -0.0212 1.3630 0.0944 0.032 Uiso 1 1 calc R U .
C9 C -0.0348(4) 0.9432(3) 0.09987(11) 0.0205(7) Uani 1 1 d . . .
C10 C -0.1224(4) 0.8588(3) 0.12602(11) 0.0180(6) Uani 1 1 d . . .
C11 C -0.1696(4) 0.8971(3) 0.17250(11) 0.0205(7) Uani 1 1 d . . .
C12 C -0.1778(5) 0.7455(3) 0.10800(11) 0.0216(7) Uani 1 1 d . . .
C13 C -0.2667(4) 0.6511(3) 0.13575(12) 0.0221(7) Uani 1 1 d . . .
C14 C -0.1468(6) 0.7175(4) 0.06434(13) 0.0320(9) Uani 1 1 d . . .
H14A H -0.1868 0.6435 0.0522 0.038 Uiso 1 1 calc R U .
C15 C -0.0564(6) 0.7992(4) 0.03857(13) 0.0370(10) Uani 1 1 d . . .
H15A H -0.0322 0.7788 0.0096 0.044 Uiso 1 1 calc R U .
C16 C -0.0025(5) 0.9111(4) 0.05623(12) 0.0304(9) Uani 1 1 d . . .
H16A H 0.0564 0.9662 0.0387 0.037 Uiso 1 1 calc R U .
C17 C 0.5478(6) 1.1833(4) 0.11664(15) 0.0362(9) Uani 1 1 d . . .
H17A H 0.5808 1.1586 0.1448 0.043 Uiso 1 1 calc R U .
C18 C 0.4831(9) 1.3375(5) 0.06847(17) 0.0624(17) Uani 1 1 d . . .
H18A H 0.4694 1.4217 0.0622 0.075 Uiso 1 1 calc R U .
C19 C 0.5233(7) 1.0931(4) 0.08525(17) 0.0486(12) Uani 1 1 d . . .
H19A H 0.5422 1.0098 0.0921 0.058 Uiso 1 1 calc R U .
C20 C 0.4567(12) 1.2526(7) 0.03504(19) 0.090(3) Uani 1 1 d . . .
H20A H 0.4295 1.2799 0.0067 0.108 Uiso 1 1 calc R U .
C21 C 0.4708(9) 1.1267(6) 0.0437(2) 0.0698(19) Uani 1 1 d . . .
C22 C 0.4283(9) 1.0256(8) 0.0090(3) 0.085(2) Uani 1 1 d . . .
H22A H 0.3638 0.9601 0.0226 0.102 Uiso 1 1 calc R U .
H22B H 0.3602 1.0620 -0.0144 0.102 Uiso 1 1 calc R U .

loop_
_atom_site_aniso_label
_atom_site_aniso_U_11
_atom_site_aniso_U_22
_atom_site_aniso_U_33
_atom_site_aniso_U_23
_atom_site_aniso_U_13
_atom_site_aniso_U_12
Mn1 0.0219(3) 0.0185(2) 0.0220(3) -0.00205(19) 0.0010(2) -0.0019(2)
Mn2 0.0225(3) 0.0179(2) 0.0226(3) -0.0025(2) -0.0008(2) 0.0004(2)
O1 0.0207(13) 0.0206(12) 0.0390(15) 0.0001(11) 0.0050(11) -0.0016(10)
O2 0.0290(15) 0.0226(12) 0.0387(15) -0.0088(11) 0.0101(12) -0.0045(11)
O3 0.0288(15) 0.0254(13) 0.0321(14) 0.0000(11) -0.0051(11) -0.0077(11)
O4 0.0266(14) 0.0295(13) 0.0275(14) 0.0066(11) -0.0046(11) -0.0061(11)
O5 0.0301(15) 0.0328(14) 0.0314(14) -0.0045(11) 0.0018(11) 0.0106(12)
O6 0.0379(16) 0.0218(12) 0.0192(12) -0.0017(9) -0.0021(11) 0.0044(11)
O7 0.0384(17) 0.0387(16) 0.0285(14) 0.0115(12) -0.0063(12) -0.0149(13)
O8 0.0394(17) 0.0329(15) 0.0370(16) 0.0042(12) -0.0061(13) -0.0214(13)
O9 0.0252(14) 0.0227(12) 0.0276(13) -0.0037(10) 0.0032(10) 0.0006(11)
O10 0.0199(14) 0.0299(14) 0.0428(17) 0.0099(12) -0.0021(12) -0.0059(11)
O11 0.0304(17) 0.0236(14) 0.0476(18) 0.0002(12) 0.0119(14) 0.0001(12)
O12 0.0257(15) 0.0291(13) 0.0259(14) -0.0017(11) -0.0021(11) 0.0067(11)
O13 0.106(6) 0.177(9) 0.098(6) 0.039(6) 0.004(5) 0.042(6)
O14 0.106(6) 0.177(9) 0.098(6) 0.039(6) 0.004(5) 0.042(6)
O15 0.062(3) 0.062(3) 0.083(3) -0.033(2) 0.032(2) -0.030(2)
N1 0.0380(19) 0.0250(15) 0.0268(16) -0.0072(12) 0.0009(14) 0.0020(14)
C1 0.0206(17) 0.0189(15) 0.0239(17) -0.0018(13) -0.0046(13) 0.0007(13)
C2 0.0174(17) 0.0182(15) 0.0263(17) -0.0002(13) 0.0023(13) -0.0038(13)
C3 0.0201(17) 0.0194(15) 0.0228(17) -0.0005(12) -0.0006(13) -0.0031(13)
C4 0.0203(17) 0.0199(15) 0.0220(16) -0.0028(12) 0.0002(13) -0.0015(13)
C5 0.0240(18) 0.0178(15) 0.0241(17) 0.0012(13) -0.0008(14) -0.0044(13)
C6 0.0259(18) 0.0177(15) 0.0195(16) -0.0016(12) 0.0014(13) -0.0079(13)
C7 0.034(2) 0.0235(17) 0.0237(17) 0.0006(14) -0.0066(15) -0.0050(15)
C8 0.035(2) 0.0197(16) 0.0260(18) 0.0039(14) -0.0083(15) -0.0031(15)
C9 0.0239(18) 0.0187(15) 0.0189(16) -0.0014(12) -0.0008(13) -0.0053(13)
C10 0.0206(17) 0.0172(14) 0.0161(15) 0.0013(12) -0.0009(12) -0.0006(12)
C11 0.0248(18) 0.0160(14) 0.0208(16) -0.0005(12) 0.0018(13) -0.0031(13)
C12 0.0248(19) 0.0173(15) 0.0226(17) -0.0002(13) -0.0001(14) -0.0054(13)
C13 0.0217(18) 0.0178(15) 0.0270(18) 0.0002(13) 0.0019(14) -0.0033(13)
C14 0.045(2) 0.0265(18) 0.0248(19) -0.0046(15) -0.0002(17) -0.0122(17)
C15 0.057(3) 0.035(2) 0.0202(18) -0.0073(15) 0.0116(18) -0.015(2)
C16 0.042(2) 0.0297(19) 0.0194(17) -0.0004(14) 0.0052(16) -0.0130(17)
C17 0.045(3) 0.029(2) 0.034(2) -0.0064(17) 0.0026(18) 0.0041(18)
C18 0.115(5) 0.035(2) 0.037(3) -0.007(2) -0.015(3) 0.014(3)
C19 0.063(3) 0.029(2) 0.054(3) -0.016(2) -0.009(2) 0.009(2)
C20 0.166(8) 0.070(4) 0.032(3) -0.020(3) -0.035(4) 0.033(5)
C21 0.089(5) 0.060(4) 0.059(4) -0.036(3) -0.025(3) 0.027(3)
C22 0.079(5) 0.089(5) 0.085(5) -0.051(4) -0.021(4) 0.021(4)

loop_
_atom_type_symbol
_atom_type_description
_atom_type_scat_dispersion_real
_atom_type_scat_dispersion_imag
_atom_type_scat_source
C C 0.0033 0.0016 'International Tables Vol C Tables 4.2.6.8 and 6.1.1.4'
H H 0.0000 0.0000 'International Tables Vol C Tables 4.2.6.8 and 6.1.1.4'
N N 0.0061 0.0033 'International Tables Vol C Tables 4.2.6.8 and 6.1.1.4'
O O 0.0106 0.0060 'International Tables Vol C Tables 4.2.6.8 and 6.1.1.4'
Mn Mn 0.3368 0.7283 'International Tables Vol C Tables 4.2.6.8 and 6.1.1.4'

loop_
_geom_angle_atom_site_label_1
_geom_angle_atom_site_label_2
_geom_angle_atom_site_label_3
_geom_angle
_geom_angle_site_symmetry_1
_geom_angle_site_symmetry_3
O10 Mn1 O1 164.57(11) . .
O10 Mn1 O8 106.79(12) . 1_665
O1 Mn1 O8 88.62(11) . 1_665
O10 Mn1 O9 84.86(11) . .
O1 Mn1 O9 90.16(10) . .
O8 Mn1 O9 105.75(11) 1_665 .
O10 Mn1 N1 91.99(12) . .
O1 Mn1 N1 88.86(12) . .
O8 Mn1 N1 89.94(12) 1_665 .
O9 Mn1 N1 164.25(11) . .
O10 Mn1 O3 82.77(10) . .
O1 Mn1 O3 81.83(10) . .
O8 Mn1 O3 170.43(11) 1_665 .
O9 Mn1 O3 74.98(10) . .
N1 Mn1 O3 89.33(11) . .
O6 Mn2 O11 83.98(11) 2 .
O6 Mn2 O7 81.20(11) 2 2
O11 Mn2 O7 108.03(12) . 2
O6 Mn2 O4 123.30(10) 2 .
O11 Mn2 O4 89.94(12) . .
O7 Mn2 O4 151.73(11) 2 .
O6 Mn2 O12 92.13(11) 2 .
O11 Mn2 O12 175.51(11) . .
O7 Mn2 O12 73.45(10) 2 .
O4 Mn2 O12 90.34(10) . .
O6 Mn2 O2 152.16(10) 2 2_545
O11 Mn2 O2 85.79(10) . 2_545
O7 Mn2 O2 77.50(11) 2 2_545
O4 Mn2 O2 82.43(10) . 2_545
O12 Mn2 O2 98.69(10) . 2_545
O6 Mn2 O3 75.69(9) 2 .
O11 Mn2 O3 101.47(11) . .
O7 Mn2 O3 140.06(11) 2 .
O4 Mn2 O3 50.46(8) . .
O12 Mn2 O3 75.33(9) . .
O2 Mn2 O3 131.85(9) 2_545 .
C1 O1 Mn1 119.7(2) . .
C1 O2 Mn2 132.2(2) . 2
C4 O3 Mn1 142.6(2) . .
C4 O3 Mn2 80.1(2) . .
Mn1 O3 Mn2 131.76(11) . .
C4 O4 Mn2 107.8(2) . .
C11 O6 Mn2 122.0(2) . 2_545
C13 O7 Mn2 138.2(3) . 2_545
C13 O8 Mn1 112.5(2) . 1_445
Mn1 O9 H9A 119(3) . .
Mn1 O9 H9B 106(5) . .
H9A O9 H9B 109(3) . .
Mn1 O10 H10B 123(3) . .
Mn1 O10 H10A 123(4) . .
H10B O10 H10A 111(5) . .
Mn2 O11 H11A 102(3) . .
Mn2 O11 H11B 112(4) . .
H11A O11 H11B 101(5) . .
Mn2 O12 H12A 124(3) . .
Mn2 O12 H12B 109(3) . .
H12A O12 H12B 103(4) . .
H15B O15 H15C 108(3) . .
C18 N1 C17 117.0(4) . .
C18 N1 Mn1 121.3(3) . .
C17 N1 Mn1 121.1(3) . .
O2 C1 O1 124.6(3) . .
O2 C1 C2 116.4(3) . .
O1 C1 C2 118.8(3) . .
C8 C2 C3 119.6(3) . .
C8 C2 C1 117.5(3) . .
C3 C2 C1 122.7(3) . .
C2 C3 C5 119.9(3) . .
C2 C3 C4 120.5(3) . .
C5 C3 C4 119.5(3) . .
O3 C4 O4 121.6(3) . .
O3 C4 C3 119.0(3) . .
O4 C4 C3 119.4(3) . .
C3 C5 C6 120.8(3) . .
C3 C5 H5A 119.6 . .
C6 C5 H5A 119.6 . .
C7 C6 C5 118.2(3) . .
C7 C6 C9 119.8(3) . .
C5 C6 C9 122.0(3) . .
C8 C7 C6 121.3(3) . .
C8 C7 H7A 119.4 . .
C6 C7 H7A 119.4 . .
C2 C8 C7 120.2(3) . .
C2 C8 H8A 119.9 . .
C7 C8 H8A 119.9 . .
C16 C9 C10 118.7(3) . .
C16 C9 C6 119.1(3) . .
C10 C9 C6 122.1(3) . .
C9 C10 C12 119.9(3) . .
C9 C10 C11 119.0(3) . .
C12 C10 C11 120.9(3) . .
O5 C11 O6 125.0(3) . .
O5 C11 C10 115.2(3) . .
O6 C11 C10 119.7(3) . .
C14 C12 C10 120.0(3) . .
C14 C12 C13 118.9(3) . .
C10 C12 C13 121.0(3) . .
O7 C13 O8 122.5(3) . .
O7 C13 C12 117.3(3) . .
O8 C13 C12 120.2(3) . .
C12 C14 C15 120.4(3) . .
C12 C14 H14A 119.8 . .
C15 C14 H14A 119.8 . .
C16 C15 C14 119.6(4) . .
C16 C15 H15A 120.2 . .
C14 C15 H15A 120.2 . .
C15 C16 C9 121.4(3) . .
C15 C16 H16A 119.3 . .
C9 C16 H16A 119.3 . .
N1 C17 C19 123.5(4) . .
N1 C17 H17A 118.2 . .
C19 C17 H17A 118.2 . .
N1 C18 C20 123.0(5) . .
N1 C18 H18A 118.5 . .
C20 C18 H18A 118.5 . .
C21 C19 C17 119.4(5) . .
C21 C19 H19A 120.3 . .
C17 C19 H19A 120.3 . .
C18 C20 C21 119.7(5) . .
C18 C20 H20A 120.1 . .
C21 C20 H20A 120.1 . .
C19 C21 C20 117.1(5) . .
C19 C21 C22 120.2(6) . .
C20 C21 C22 122.7(6) . .
C22 C22 C21 111.7(8) 3_675 .
C22 C22 H22A 109.3 3_675 .
C21 C22 H22A 109.3 . .
C22 C22 H22B 109.3 3_675 .
C21 C22 H22B 109.3 . .
H22A C22 H22B 107.9 . .

loop_
_geom_bond_atom_site_label_1
_geom_bond_atom_site_label_2
_geom_bond_distance
_geom_bond_site_symmetry_2
Mn1 O10 2.128(3) .
Mn1 O1 2.170(3) .
Mn1 O8 2.184(3) 1_665
Mn1 O9 2.247(3) .
Mn1 N1 2.254(3) .
Mn1 O3 2.324(3) .
Mn2 O6 2.173(3) 2
Mn2 O11 2.182(3) .
Mn2 O7 2.196(3) 2
Mn2 O4 2.206(3) .
Mn2 O12 2.230(3) .
Mn2 O2 2.278(3) 2_545
Mn2 O3 2.799(3) .
O1 C1 1.257(4) .
O2 C1 1.256(4) .
O2 Mn2 2.278(3) 2
O3 C4 1.251(4) .
O4 C4 1.269(4) .
O5 C11 1.246(4) .
O6 C11 1.260(4) .
O6 Mn2 2.173(3) 2_545
O7 C13 1.250(5) .
O7 Mn2 2.196(3) 2_545
O8 C13 1.253(4) .
O8 Mn1 2.184(3) 1_445
O9 H9A 0.842(19) .
O9 H9B 0.849(19) .
O10 H10B 0.85(2) .
O10 H10A 0.84(2) .
O11 H11A 0.837(19) .
O11 H11B 0.835(19) .
O12 H12A 0.855(19) .
O12 H12B 0.841(19) .
O15 H15B 0.851(19) .
O15 H15C 0.851(19) .
N1 C18 1.318(6) .
N1 C17 1.335(5) .
C1 C2 1.516(5) .
C2 C8 1.386(5) .
C2 C3 1.396(5) .
C3 C5 1.396(5) .
C3 C4 1.502(5) .
C5 C6 1.402(5) .
C5 H5A 0.9300 .
C6 C7 1.394(5) .
C6 C9 1.489(4) .
C7 C8 1.389(5) .
C7 H7A 0.9300 .
C8 H8A 0.9300 .
C9 C16 1.398(5) .
C9 C10 1.401(5) .
C10 C12 1.403(5) .
C10 C11 1.524(5) .
C12 C14 1.386(5) .
C12 C13 1.505(5) .
C14 C15 1.388(6) .
C14 H14A 0.9300 .
C15 C16 1.381(5) .
C15 H15A 0.9300 .
C16 H16A 0.9300 .
C17 C19 1.371(6) .
C17 H17A 0.9300 .
C18 C20 1.378(7) .
C18 H18A 0.9300 .
C19 C21 1.371(8) .
C19 H19A 0.9300 .
C20 C21 1.382(10) .
C20 H20A 0.9300 .
C21 C22 1.548(8) .
C22 C22 1.393(13) 3_675
C22 H22A 0.9700 .
C22 H22B 0.9700 .

loop_
_geom_torsion_atom_site_label_1
_geom_torsion_atom_site_label_2
_geom_torsion_atom_site_label_3
_geom_torsion_atom_site_label_4
_geom_torsion
_geom_torsion_site_symmetry_1
_geom_torsion_site_symmetry_4
Mn2 O2 C1 O1 11.4(6) 2 .
Mn2 O2 C1 C2 -164.2(2) 2 .
Mn1 O1 C1 O2 110.6(4) . .
Mn1 O1 C1 C2 -73.9(4) . .
O2 C1 C2 C8 89.4(4) . .
O1 C1 C2 C8 -86.5(4) . .
O2 C1 C2 C3 -86.0(4) . .
O1 C1 C2 C3 98.1(4) . .
C8 C2 C3 C5 -1.9(5) . .
C1 C2 C3 C5 173.5(3) . .
C8 C2 C3 C4 175.0(3) . .
C1 C2 C3 C4 -9.7(5) . .
Mn1 O3 C4 O4 150.7(3) . .
Mn2 O3 C4 O4 -1.4(3) . .
Mn1 O3 C4 C3 -28.9(6) . .
Mn2 O3 C4 C3 178.9(3) . .
Mn2 O4 C4 O3 1.9(4) . .
Mn2 O4 C4 C3 -178.5(3) . .
C2 C3 C4 O3 -25.7(5) . .
C5 C3 C4 O3 151.2(4) . .
C2 C3 C4 O4 154.7(3) . .
C5 C3 C4 O4 -28.5(5) . .
C2 C3 C5 C6 2.1(5) . .
C4 C3 C5 C6 -174.7(3) . .
C3 C5 C6 C7 -0.3(5) . .
C3 C5 C6 C9 178.6(3) . .
C5 C6 C7 C8 -1.7(6) . .
C9 C6 C7 C8 179.3(4) . .
C3 C2 C8 C7 -0.2(6) . .
C1 C2 C8 C7 -175.7(4) . .
C6 C7 C8 C2 2.0(6) . .
C7 C6 C9 C16 54.3(5) . .
C5 C6 C9 C16 -124.5(4) . .
C7 C6 C9 C10 -123.4(4) . .
C5 C6 C9 C10 57.7(5) . .
C16 C9 C10 C12 -1.0(5) . .
C6 C9 C10 C12 176.8(3) . .
C16 C9 C10 C11 -175.4(3) . .
C6 C9 C10 C11 2.4(5) . .
Mn2 O6 C11 O5 133.0(3) 2_545 .
Mn2 O6 C11 C10 -50.1(4) 2_545 .
C9 C10 C11 O5 81.8(4) . .
C12 C10 C11 O5 -92.5(4) . .
C9 C10 C11 O6 -95.4(4) . .
C12 C10 C11 O6 90.2(4) . .
C9 C10 C12 C14 -0.3(5) . .
C11 C10 C12 C14 174.0(4) . .
C9 C10 C12 C13 177.7(3) . .
C11 C10 C12 C13 -7.9(5) . .
Mn2 O7 C13 O8 158.3(3) 2_545 .
Mn2 O7 C13 C12 -20.3(6) 2_545 .
Mn1 O8 C13 O7 -5.1(5) 1_445 .
Mn1 O8 C13 C12 173.4(3) 1_445 .
C14 C12 C13 O7 140.2(4) . .
C10 C12 C13 O7 -37.9(5) . .
C14 C12 C13 O8 -38.4(5) . .
C10 C12 C13 O8 143.5(4) . .
C10 C12 C14 C15 2.0(6) . .
C13 C12 C14 C15 -176.1(4) . .
C12 C14 C15 C16 -2.4(7) . .
C14 C15 C16 C9 1.0(7) . .
C10 C9 C16 C15 0.6(6) . .
C6 C9 C16 C15 -177.2(4) . .
C18 N1 C17 C19 -1.2(8) . .
Mn1 N1 C17 C19 170.1(4) . .
C17 N1 C18 C20 1.0(10) . .
Mn1 N1 C18 C20 -170.4(6) . .
N1 C17 C19 C21 -1.6(9) . .
N1 C18 C20 C21 2.1(13) . .
C17 C19 C21 C20 4.5(10) . .
C17 C19 C21 C22 -174.9(6) . .
C18 C20 C21 C19 -4.7(12) . .
C18 C20 C21 C22 174.6(7) . .
C19 C21 C22 C22 -77.6(13) . 3_675
C20 C21 C22 C22 103.1(12) . 3_675
